data_1536244
loop_
_publ_author_name
'Johnston, M.G.'
'Harrison, W.T.A.'

_publ_section_title
;
 Syntheses and structures of three new scandium selenites: Sc2 (Se O3)3.H2
 O, Sc2 (Se O3)3.3H2 O and Cs Se3 (Sc3 O3)4 (H Se O3)2.2H2 O
;
_journal_name_full 'Journal of Solid State Chemistry'
_journal_page_first 4316
_journal_page_last 4324
_journal_volume 177
_journal_year 2004
_chemical_formula_sum 'Cs H6 O20 Sc3 Se6'
_chemical_name_systematic 'Cs Sc3 (Se O3)4 (H Se O3)2 (H2 O)2'
_space_group_IT_number 62
_symmetry_space_group_name_Hall '-P 2ac 2n'
_symmetry_space_group_name_H-M 'P n m a'
_cell_angle_alpha 90
_cell_angle_beta 90
_cell_angle_gamma 90
_cell_formula_units_Z 4
_cell_length_a 16.67
_cell_length_b 13.167
_cell_length_c 9.5749
_cell_volume 2101.632
_citation_journal_id_ASTM JSSCBI
_cod_data_source_file Johnston_JSSCBI_2004_896.cif
_cod_data_source_block H6Cs1O20Sc3Se6
_cod_original_formula_sum 'H6 Cs1 O20 Sc3 Se6'
_cod_database_code 1536244

loop_
_symmetry_equiv_pos_as_xyz
x,y,z
-x+1/2,-y,z+1/2
x+1/2,-y+1/2,-z+1/2
-x,y+1/2,-z
-x,-y,-z
x-1/2,y,-z-1/2
-x-1/2,y-1/2,z-1/2
x,-y-1/2,z

loop_
_atom_site_label
_atom_site_type_symbol
_atom_site_fract_x
_atom_site_fract_y
_atom_site_fract_z
_atom_site_occupancy
_atom_site_U_iso_or_equiv
O6 O-2 0.64038 0.6367 0.5954 1 0.0
O5 O-2 0.6642 0.5154 0.3814 1 0.0
O10 O-2 0.62986 0.65252 0.122 1 0.0
O3 O-2 0.50368 0.5261 0.2463 1 0.0
O9 O-2 0.5926 0.75 0.3499 1 0.0
H2 H+1 0.4673 0.61 0.4145 1 0.0
O1 O-2 0.35292 0.576 0.2504 1 0.0
Se3 Se+4 0.57103 0.25 0.15506 1 0.0
H1 H+1 0.3172 0.5452 0.3033 1 0.0
Sc2 Sc+3 0.55853 0.75 0.55503 1 0.0
Cs1 Cs+1 0.78594 0.75 -0.0073 0.738 0.0
O11 O-2 0.46912 0.635 0.4968 1 0.0
Se2 Se+4 0.71351 0.59596 0.48604 1 0.0
Se1 Se+4 0.41785 0.49108 0.16653 1 0.0
O4 O-2 0.75838 0.5102 0.5943 1 0.0
O2 O-2 0.42206 0.552 0.014 1 0.0
O7 O-2 0.4838 0.25 0.2449 1 0.0
Cs2 Cs+1 0.7483 0.75 -0.0838 0.269 0.0
Sc1 Sc+3 0.62475 0.49991 0.17761 1 0.0
Se4 Se+4 0.5726 0.75 0.17709 1 0.0
H3 H+1 0.477 0.5883 0.571 1 0.0
O8 O-2 0.62059 0.34714 0.2315 1 0.0
